data_1516957
loop_
_publ_author_name
'Keishiro Murakami'
'Aki Kitabayashi'
'Suguru Yamauchi'
'Koshiro Nishi'
'Takeshi Fujinami'
'Naohide Matsumoto'
'Seiichiro Iijima'
'Masaaki Kojima'

_publ_section_title
;
 Iron(II) complexes with a linear pentadentate ligand H2L1 =
 bis(N,N'-2-methylimidazol-4-yl-methylideneaminopropyl)methylamine and a
 monodentate ligand X (X = N3-, NCS-, NCSe-)
;
_journal_name_full
;
Inorganica Chimica Acta
;
_journal_page_first 244
_journal_page_last 249
_journal_volume 400
_journal_year 2013
_chemical_formula_moiety 'C41 H51 B Fe N10'
_chemical_formula_sum 'C41 H51 B Fe N10'
_chemical_formula_weight 750.58
_space_group_IT_number 14
_symmetry_cell_setting monoclinic
_symmetry_Int_Tables_number 14
_symmetry_space_group_name_Hall '-P 2ybc'
_symmetry_space_group_name_H-M 'P 1 21/c 1'
_atom_sites_solution_hydrogens geom
_atom_sites_solution_primary direct
_atom_sites_solution_secondary difmap
_cell_angle_alpha 90.0000
_cell_angle_beta 95.1122(12)
_cell_angle_gamma 90.0000
_cell_formula_units_Z 4
_cell_length_a 12.5378(5)
_cell_length_b 11.7168(5)
_cell_length_c 25.9454(9)
_cell_measurement_reflns_used 17320
_cell_measurement_temperature 146
_cell_measurement_theta_max 27.43
_cell_measurement_theta_min 2.99
_cell_volume 3796.3(3)
_computing_cell_refinement 'RAPID AUTO'
_computing_data_collection 'RAPID AUTO (Rigaku, ????)'
_computing_data_reduction 'RAPID AUTO'
_computing_molecular_graphics 'CrystalStructure 4.0'
_computing_publication_material 'CrystalStructure 4.0 (Rigaku, 2010)'
_computing_structure_refinement 'CRYSTALS (Carruthers, et al., 1999)'
_computing_structure_solution 'SIR92 (Altomare, et al., 1994)'
_diffrn_ambient_temperature 146
_diffrn_detector_area_resol_mean 10.000
_diffrn_measured_fraction_theta_full 0.993
_diffrn_measured_fraction_theta_max 0.993
_diffrn_measurement_device_type 'Rigaku R-AXIS RAPID'
_diffrn_measurement_method \w
_diffrn_radiation_type 'Mo K\a'
_diffrn_radiation_wavelength 0.71075
_diffrn_reflns_av_R_equivalents 0.0822
_diffrn_reflns_limit_h_max 16
_diffrn_reflns_limit_h_min -14
_diffrn_reflns_limit_k_max 15
_diffrn_reflns_limit_k_min -15
_diffrn_reflns_limit_l_max 33
_diffrn_reflns_limit_l_min -33
_diffrn_reflns_number 35512
_diffrn_reflns_theta_full 27.44
_diffrn_reflns_theta_max 27.45
_diffrn_standards_number 0
_exptl_absorpt_coefficient_mu 0.442
_exptl_absorpt_correction_T_max 0.873
_exptl_absorpt_correction_T_min 0.573
_exptl_absorpt_correction_type multi-scan
_exptl_absorpt_process_details 'ABSCOR (Rigaku, 1995)'
_exptl_crystal_colour orange
_exptl_crystal_density_diffrn 1.313
_exptl_crystal_density_method 'not measured'
_exptl_crystal_description block
_exptl_crystal_F_000 1592.00
_exptl_crystal_size_max 0.519
_exptl_crystal_size_mid 0.311
_exptl_crystal_size_min 0.308
_refine_diff_density_max 1.040
_refine_diff_density_min -0.675
_refine_ls_extinction_method none
_refine_ls_goodness_of_fit_ref 1.001
_refine_ls_hydrogen_treatment constr
_refine_ls_number_parameters 525
_refine_ls_number_reflns 5016
_refine_ls_R_factor_gt 0.0859
_refine_ls_shift/su_max 0.000
_refine_ls_structure_factor_coef Fsqd
_refine_ls_weighting_details 'w = 1/[0.0133Fo^2^ + 1.0000\s(Fo^2^)]/(4Fo^2^)'
_refine_ls_weighting_scheme calc
_refine_ls_wR_factor_ref 0.2624
_reflns_number_gt 5016
_reflns_number_total 8617
_reflns_threshold_expression F^2^>2.0\s(F^2^)
_cod_data_source_file ICA-2013-400-244-249-1.cif
_cod_data_source_block FeN3
_cod_database_code 1516957

loop_
_symmetry_equiv_pos_site_id
_symmetry_equiv_pos_as_xyz
1 +X,+Y,+Z
2 -X,1/2+Y,1/2-Z
3 -X,-Y,-Z
4 +X,1/2-Y,1/2+Z

loop_
_atom_site_label
_atom_site_type_symbol
_atom_site_fract_x
_atom_site_fract_y
_atom_site_fract_z
_atom_site_U_iso_or_equiv
_atom_site_adp_type
_atom_site_occupancy
_atom_site_symmetry_multiplicity
_atom_site_calc_flag
_atom_site_refinement_flags
Fe1 Fe 0.39608(6) 0.82717(6) 0.15801(3) 0.0326(3) Uani 1.0 4 d .
N1 N 0.3905(5) 0.8958(5) -0.00820(17) 0.0490(15) Uani 1.0 4 d .
N2 N 0.3943(4) 0.8589(4) 0.07445(14) 0.0312(12) Uani 1.0 4 d .
N3 N 0.2526(4) 0.9207(4) 0.14534(18) 0.0460(15) Uani 1.0 4 d .
N4 N 0.3829(4) 0.8033(4) 0.24405(15) 0.0344(13) Uani 1.0 4 d .
N5 N 0.5270(4) 0.7108(5) 0.17310(17) 0.0461(15) Uani 1.0 4 d .
N6 N 0.3243(5) 0.6603(4) 0.13268(16) 0.0410(14) Uani 1.0 4 d .
N7 N 0.2612(6) 0.5018(5) 0.0975(3) 0.072(2) Uani 1.0 4 d .
N8 N 0.4916(5) 0.9758(4) 0.17093(17) 0.0498(15) Uani 1.0 4 d .
N9 N 0.4985(4) 1.0472(5) 0.13900(17) 0.0424(14) Uani 1.0 4 d .
N10 N 0.5072(5) 1.1163(5) 0.10723(18) 0.0499(16) Uani 1.0 4 d .
C1 C 0.5452(5) 0.7966(6) 0.0282(3) 0.0504(19) Uani 1.0 4 d .
C2 C 0.4436(6) 0.8497(5) 0.0326(2) 0.0430(17) Uani 1.0 4 d .
C3 C 0.2932(6) 0.9409(6) 0.0080(3) 0.0496(18) Uani 1.0 4 d .
C4 C 0.2988(5) 0.9180(5) 0.0590(2) 0.0395(16) Uani 1.0 4 d .
C5 C 0.2282(5) 0.9484(6) 0.0971(3) 0.0481(18) Uani 1.0 4 d .
C6 C 0.1846(5) 0.9621(6) 0.1853(2) 0.0443(17) Uani 1.0 4 d .
C7 C 0.1980(5) 0.8897(7) 0.2322(3) 0.058(2) Uani 1.0 4 d .
C8 C 0.3101(5) 0.8909(6) 0.26125(19) 0.0443(17) Uani 1.0 4 d .
C9 C 0.3466(6) 0.6886(6) 0.2583(3) 0.053(2) Uani 1.0 4 d .
C10 C 0.4888(5) 0.8240(5) 0.2716(2) 0.0413(17) Uani 1.0 4 d .
C11 C 0.5781(6) 0.7422(6) 0.2627(3) 0.0519(19) Uani 1.0 4 d .
C12 C 0.6181(5) 0.7396(5) 0.20914(19) 0.0363(15) Uani 1.0 4 d .
C13 C 0.5106(5) 0.6050(6) 0.1595(3) 0.0466(18) Uani 1.0 4 d .
C14 C 0.4075(5) 0.5771(5) 0.1339(3) 0.0450(18) Uani 1.0 4 d .
C15 C 0.3712(6) 0.4825(6) 0.1119(3) 0.054(2) Uani 1.0 4 d .
C16 C 0.2417(6) 0.6090(6) 0.1109(3) 0.055(2) Uani 1.0 4 d .
C17 C 0.1332(6) 0.6585(7) 0.1007(3) 0.065(3) Uani 1.0 4 d .
C18 C 0.0945(5) 0.6235(5) 0.39815(19) 0.0341(15) Uani 1.0 4 d .
C19 C 0.0453(5) 0.5411(5) 0.42820(19) 0.0332(14) Uani 1.0 4 d .
C20 C 0.0804(5) 0.4294(5) 0.43332(19) 0.0377(15) Uani 1.0 4 d .
C21 C 0.1683(5) 0.3941(5) 0.40915(19) 0.0389(16) Uani 1.0 4 d .
C22 C 0.2227(5) 0.4709(5) 0.38227(19) 0.0395(16) Uani 1.0 4 d .
C23 C 0.1856(5) 0.5842(5) 0.37708(19) 0.0354(15) Uani 1.0 4 d .
C24 C -0.0474(4) 0.7794(5) 0.42280(19) 0.0311(14) Uani 1.0 4 d .
C25 C -0.0353(5) 0.8456(5) 0.46794(19) 0.0343(15) Uani 1.0 4 d .
C26 C -0.1181(5) 0.8615(5) 0.4998(2) 0.0383(16) Uani 1.0 4 d .
C27 C -0.2151(5) 0.8096(5) 0.4880(3) 0.0418(17) Uani 1.0 4 d .
C28 C -0.2312(5) 0.7437(5) 0.4442(2) 0.0386(15) Uani 1.0 4 d .
C29 C -0.1497(5) 0.7313(5) 0.4117(2) 0.0372(15) Uani 1.0 4 d .
C30 C 0.1462(5) 0.8447(5) 0.3984(3) 0.0402(16) Uani 1.0 4 d .
C31 C 0.2265(6) 0.8262(6) 0.4392(3) 0.058(2) Uani 1.0 4 d .
C32 C 0.3072(6) 0.9013(6) 0.4513(4) 0.072(3) Uani 1.0 4 d .
C33 C 0.3150(6) 1.0006(6) 0.4238(4) 0.063(3) Uani 1.0 4 d .
C34 C 0.2363(7) 1.0238(6) 0.3862(3) 0.059(3) Uani 1.0 4 d .
C35 C 0.1544(5) 0.9470(5) 0.3734(2) 0.0418(16) Uani 1.0 4 d .
C36 C -0.0000(5) 0.7597(5) 0.3248(2) 0.0360(15) Uani 1.0 4 d .
C37 C -0.0649(5) 0.8520(6) 0.3070(3) 0.0491(19) Uani 1.0 4 d .
C38 C -0.1067(5) 0.8609(7) 0.2561(3) 0.054(2) Uani 1.0 4 d .
C39 C -0.0883(5) 0.7799(7) 0.2212(3) 0.057(2) Uani 1.0 4 d .
C40 C -0.0283(6) 0.6847(6) 0.2365(3) 0.052(2) Uani 1.0 4 d .
C41 C 0.0153(5) 0.6759(5) 0.2880(2) 0.0414(17) Uani 1.0 4 d .
B1 B 0.0482(5) 0.7519(6) 0.3864(2) 0.0323(16) Uani 1.0 4 d .
H1 H 0.5418 0.7164 0.0386 0.0615 Uiso 1.0 4 calc R
H2 H 0.5636 0.8012 -0.0076 0.0616 Uiso 1.0 4 calc R
H3 H 0.6000 0.8360 0.0509 0.0615 Uiso 1.0 4 calc R
H4 H 0.2385 0.9776 -0.0121 0.0584 Uiso 1.0 4 calc R
H5 H 0.1653 0.9882 0.0875 0.0581 Uiso 1.0 4 calc R
H6 H 0.2053 1.0407 0.1943 0.0538 Uiso 1.0 4 calc R
H7 H 0.1096 0.9604 0.1709 0.0537 Uiso 1.0 4 calc R
H8 H 0.1454 0.9165 0.2553 0.0711 Uiso 1.0 4 calc R
H9 H 0.1801 0.8116 0.2210 0.0712 Uiso 1.0 4 calc R
H10 H 0.3060 0.8775 0.2983 0.0535 Uiso 1.0 4 calc R
H11 H 0.3451 0.9645 0.2564 0.0535 Uiso 1.0 4 calc R
H12 H 0.2742 0.6751 0.2419 0.0641 Uiso 1.0 4 calc R
H13 H 0.3954 0.6307 0.2466 0.0641 Uiso 1.0 4 calc R
H14 H 0.3458 0.6840 0.2960 0.0640 Uiso 1.0 4 calc R
H15 H 0.5107 0.9007 0.2618 0.0492 Uiso 1.0 4 calc R
H16 H 0.4784 0.8228 0.3086 0.0491 Uiso 1.0 4 calc R
H17 H 0.6387 0.7627 0.2874 0.0629 Uiso 1.0 4 calc R
H18 H 0.5528 0.6655 0.2706 0.0631 Uiso 1.0 4 calc R
H19 H 0.6731 0.6810 0.2064 0.0428 Uiso 1.0 4 calc R
H20 H 0.6461 0.8136 0.1991 0.0429 Uiso 1.0 4 calc R
H21 H 0.5636 0.5500 0.1661 0.0562 Uiso 1.0 4 calc R
H22 H 0.4096 0.4162 0.1067 0.0640 Uiso 1.0 4 calc R
H23 H 0.1369 0.7252 0.0782 0.0777 Uiso 1.0 4 calc R
H24 H 0.0845 0.6018 0.0837 0.0777 Uiso 1.0 4 calc R
H25 H 0.1065 0.6819 0.1335 0.0778 Uiso 1.0 4 calc R
H26 H -0.0133 0.5633 0.4453 0.0399 Uiso 1.0 4 calc R
H27 H 0.0444 0.3782 0.4530 0.0449 Uiso 1.0 4 calc R
H28 H 0.1904 0.3184 0.4113 0.0458 Uiso 1.0 4 calc R
H29 H 0.2843 0.4490 0.3673 0.0471 Uiso 1.0 4 calc R
H30 H 0.2241 0.6353 0.3585 0.0428 Uiso 1.0 4 calc R
H31 H 0.0302 0.8808 0.4768 0.0412 Uiso 1.0 4 calc R
H32 H -0.1071 0.9070 0.5292 0.0458 Uiso 1.0 4 calc R
H33 H -0.2700 0.8190 0.5095 0.0509 Uiso 1.0 4 calc R
H34 H -0.2966 0.7077 0.4360 0.0464 Uiso 1.0 4 calc R
H35 H -0.1629 0.6891 0.3815 0.0448 Uiso 1.0 4 calc R
H36 H 0.2239 0.7598 0.4587 0.0683 Uiso 1.0 4 calc R
H37 H 0.3579 0.8854 0.4788 0.0853 Uiso 1.0 4 calc R
H38 H 0.3725 1.0501 0.4307 0.0780 Uiso 1.0 4 calc R
H39 H 0.2371 1.0929 0.3686 0.0734 Uiso 1.0 4 calc R
H40 H 0.1030 0.9655 0.3466 0.0511 Uiso 1.0 4 calc R
H41 H -0.0807 0.9085 0.3303 0.0591 Uiso 1.0 4 calc R
H42 H -0.1477 0.9244 0.2458 0.0650 Uiso 1.0 4 calc R
H43 H -0.1163 0.7873 0.1870 0.0674 Uiso 1.0 4 calc R
H44 H -0.0167 0.6274 0.2128 0.0613 Uiso 1.0 4 calc R
H45 H 0.0558 0.6117 0.2979 0.0493 Uiso 1.0 4 calc R
H46 H 0.4127 0.8989 -0.0414 0.0591 Uiso 1.0 4 calc R
H47 H 0.2120 0.4501 0.0820 0.0864 Uiso 1.0 4 calc R

loop_
_atom_site_aniso_label
_atom_site_aniso_U_11
_atom_site_aniso_U_22
_atom_site_aniso_U_33
_atom_site_aniso_U_12
_atom_site_aniso_U_13
_atom_site_aniso_U_23
Fe1 0.0433(6) 0.0278(5) 0.0271(5) -0.0006(4) 0.0044(4) 0.0009(3)
N1 0.067(4) 0.046(3) 0.034(3) -0.013(3) 0.008(3) 0.005(3)
N2 0.038(3) 0.032(3) 0.023(2) -0.001(2) 0.0038(19) 0.0021(18)
N3 0.047(3) 0.042(3) 0.048(3) 0.014(3) -0.000(3) -0.011(3)
N4 0.042(3) 0.036(3) 0.026(2) -0.002(2) 0.0081(19) 0.0030(18)
N5 0.050(4) 0.053(3) 0.037(3) 0.006(3) 0.014(3) -0.012(3)
N6 0.059(4) 0.034(3) 0.030(3) -0.007(3) 0.006(3) -0.0010(19)
N7 0.106(6) 0.044(4) 0.066(4) -0.016(4) 0.002(4) -0.018(3)
N8 0.078(4) 0.038(3) 0.033(3) -0.015(3) 0.004(3) 0.004(3)
N9 0.053(4) 0.040(3) 0.035(3) -0.006(3) 0.011(3) -0.010(3)
N10 0.062(4) 0.046(3) 0.042(3) -0.007(3) 0.010(3) 0.009(3)
C1 0.052(4) 0.052(4) 0.049(4) -0.010(3) 0.016(3) -0.011(3)
C2 0.059(4) 0.031(3) 0.039(3) -0.002(3) 0.002(3) 0.002(3)
C3 0.056(4) 0.039(4) 0.051(4) 0.007(3) -0.011(3) -0.001(3)
C4 0.035(4) 0.041(4) 0.042(3) -0.001(3) -0.000(3) -0.001(3)
C5 0.052(4) 0.040(4) 0.053(4) 0.006(3) 0.008(3) 0.006(3)
C6 0.041(4) 0.048(4) 0.045(3) 0.008(3) 0.011(3) 0.004(3)
C7 0.045(4) 0.073(5) 0.060(4) 0.016(4) 0.020(3) 0.015(4)
C8 0.052(4) 0.054(4) 0.028(3) 0.011(3) 0.009(3) 0.002(3)
C9 0.077(5) 0.047(4) 0.036(3) -0.015(4) 0.011(3) 0.005(3)
C10 0.039(4) 0.050(4) 0.034(3) -0.001(3) -0.003(3) -0.004(3)
C11 0.059(4) 0.055(4) 0.044(4) 0.009(4) 0.015(3) 0.012(3)
C12 0.029(3) 0.037(4) 0.041(3) -0.004(3) -0.007(3) -0.002(3)
C13 0.047(4) 0.048(4) 0.045(3) 0.004(3) 0.006(3) 0.001(3)
C14 0.051(4) 0.038(4) 0.048(4) 0.002(3) 0.009(3) 0.000(3)
C15 0.049(5) 0.048(4) 0.063(4) 0.018(4) -0.007(4) -0.014(4)
C16 0.073(5) 0.049(4) 0.042(4) -0.018(4) 0.005(4) -0.001(3)
C17 0.053(5) 0.079(6) 0.062(5) 0.005(4) 0.005(4) 0.010(4)
C18 0.040(4) 0.031(3) 0.032(3) -0.008(3) 0.007(3) -0.004(3)
C19 0.038(3) 0.029(3) 0.034(3) -0.002(3) 0.004(3) -0.004(3)
C20 0.046(4) 0.033(3) 0.033(3) 0.001(3) -0.001(3) 0.001(3)
C21 0.058(4) 0.024(3) 0.032(3) 0.003(3) -0.006(3) -0.001(3)
C22 0.035(4) 0.044(4) 0.039(3) 0.007(3) 0.000(3) -0.008(3)
C23 0.037(3) 0.033(3) 0.037(3) 0.002(3) 0.005(3) -0.000(3)
C24 0.031(3) 0.026(3) 0.037(3) -0.002(3) 0.003(3) 0.004(3)
C25 0.039(4) 0.032(3) 0.032(3) -0.003(3) 0.003(3) 0.005(3)
C26 0.045(4) 0.037(3) 0.032(3) -0.000(3) -0.000(3) -0.001(3)
C27 0.051(4) 0.033(4) 0.044(4) -0.004(3) 0.015(3) 0.005(3)
C28 0.032(3) 0.029(3) 0.055(4) -0.007(3) 0.005(3) -0.000(3)
C29 0.041(4) 0.033(3) 0.039(3) -0.001(3) 0.005(3) -0.000(3)
C30 0.042(4) 0.032(3) 0.048(4) 0.001(3) 0.016(3) -0.003(3)
C31 0.047(4) 0.033(4) 0.091(6) -0.003(3) -0.014(4) -0.000(3)
C32 0.052(5) 0.042(4) 0.119(7) -0.001(4) -0.005(5) -0.023(5)
C33 0.055(5) 0.044(4) 0.097(6) -0.011(4) 0.037(5) -0.025(4)
C34 0.082(6) 0.037(4) 0.065(4) -0.018(4) 0.041(4) -0.009(4)
C35 0.052(4) 0.036(4) 0.039(3) -0.002(3) 0.018(3) -0.001(3)
C36 0.032(3) 0.030(3) 0.048(3) -0.000(3) 0.013(3) 0.009(3)
C37 0.050(4) 0.050(4) 0.048(4) 0.002(3) 0.008(3) 0.016(3)
C38 0.041(4) 0.061(5) 0.061(4) 0.003(4) 0.002(3) 0.029(4)
C39 0.043(4) 0.078(5) 0.048(4) -0.010(4) -0.011(3) 0.022(4)
C40 0.051(4) 0.065(5) 0.037(3) -0.009(4) -0.005(3) 0.006(3)
C41 0.046(4) 0.040(4) 0.038(3) -0.003(3) -0.000(3) 0.009(3)
B1 0.040(4) 0.027(3) 0.030(3) -0.001(3) 0.005(3) 0.004(3)

loop_
_atom_type_symbol
_atom_type_description
_atom_type_scat_dispersion_real
_atom_type_scat_dispersion_imag
_atom_type_scat_source
C C 0.0033 0.0016
;
International Tables for Crystallography
(1992, Vol. C, Tables 4.2.6.8 and 6.1.1.4)
;
H H 0.0000 0.0000
;
International Tables for Crystallography
(1992, Vol. C, Table 6.1.1.4)
;
N N 0.0061 0.0033
;
International Tables for Crystallography
(1992, Vol. C, Tables 4.2.6.8 and 6.1.1.4)
;
B B 0.0013 0.0007
;
International Tables for Crystallography
(1992, Vol. C, Tables 4.2.6.8 and 6.1.1.4)
;
Fe Fe 0.3463 0.8444
;
International Tables for Crystallography
(1992, Vol. C, Tables 4.2.6.8 and 6.1.1.4)
;

loop_
_geom_angle_atom_site_label_1
_geom_angle_atom_site_label_2
_geom_angle_atom_site_label_3
_geom_angle
_geom_angle_publ_flag
N2 Fe1 N3 79.88(18) yes
N2 Fe1 N4 174.55(17) yes
N2 Fe1 N5 103.20(17) yes
N2 Fe1 N6 83.64(16) yes
N2 Fe1 N8 88.45(17) yes
N3 Fe1 N4 94.67(18) yes
N3 Fe1 N5 171.4(2) yes
N3 Fe1 N6 95.38(19) yes
N3 Fe1 N8 93.4(2) yes
N4 Fe1 N5 82.17(17) yes
N4 Fe1 N6 96.83(16) yes
N4 Fe1 N8 92.03(17) yes
N5 Fe1 N6 77.18(19) yes
N5 Fe1 N8 94.6(2) yes
N6 Fe1 N8 167.0(2) yes
C2 N1 C3 107.4(5) yes
Fe1 N2 C2 147.7(4) yes
Fe1 N2 C4 107.3(4) yes
C2 N2 C4 105.0(5) yes
Fe1 N3 C5 113.8(4) yes
Fe1 N3 C6 126.7(4) yes
C5 N3 C6 119.3(5) yes
Fe1 N4 C8 108.3(3) yes
Fe1 N4 C9 114.2(4) yes
Fe1 N4 C10 108.4(4) yes
C8 N4 C9 110.3(5) yes
C8 N4 C10 107.1(4) yes
C9 N4 C10 108.3(5) yes
Fe1 N5 C12 121.1(4) yes
Fe1 N5 C13 117.3(4) yes
C12 N5 C13 119.5(5) yes
Fe1 N6 C14 108.5(4) yes
Fe1 N6 C16 146.1(5) yes
C14 N6 C16 104.4(5) yes
C15 N7 C16 106.3(6) yes
Fe1 N8 N9 122.9(4) yes
N8 N9 N10 178.5(7) yes
N1 C2 N2 113.2(6) yes
N1 C2 C1 120.4(6) yes
N2 C2 C1 126.4(6) yes
N1 C3 C4 104.2(5) yes
N2 C4 C3 110.2(5) yes
N2 C4 C5 119.3(5) yes
C3 C4 C5 130.5(6) yes
N3 C5 C4 119.6(6) yes
N3 C6 C7 111.0(5) yes
C6 C7 C8 115.4(6) yes
N4 C8 C7 114.3(5) yes
N4 C10 C11 118.1(5) yes
C10 C11 C12 117.6(5) yes
N5 C12 C11 106.8(5) yes
N5 C13 C14 117.1(6) yes
N6 C14 C13 118.7(5) yes
N6 C14 C15 110.1(6) yes
C13 C14 C15 131.1(6) yes
N7 C15 C14 105.8(6) yes
N6 C16 N7 113.4(7) yes
N6 C16 C17 125.9(7) yes
N7 C16 C17 120.7(7) yes
C19 C18 C23 113.9(5) yes
C19 C18 B1 124.5(5) yes
C23 C18 B1 121.6(5) yes
C18 C19 C20 123.2(5) yes
C19 C20 C21 120.0(5) yes
C20 C21 C22 119.6(5) yes
C21 C22 C23 119.7(6) yes
C18 C23 C22 123.5(5) yes
C25 C24 C29 114.9(5) yes
C25 C24 B1 124.4(5) yes
C29 C24 B1 120.6(5) yes
C24 C25 C26 122.6(5) yes
C25 C26 C27 120.1(5) yes
C26 C27 C28 119.7(6) yes
C27 C28 C29 119.9(5) yes
C24 C29 C28 122.8(5) yes
C31 C30 C35 114.2(6) yes
C31 C30 B1 120.7(5) yes
C35 C30 B1 125.0(5) yes
C30 C31 C32 122.8(7) yes
C31 C32 C33 121.0(8) yes
C32 C33 C34 117.7(7) yes
C33 C34 C35 121.4(6) yes
C30 C35 C34 122.7(6) yes
C37 C36 C41 115.2(5) yes
C37 C36 B1 120.6(5) yes
C41 C36 B1 124.1(5) yes
C36 C37 C38 122.2(6) yes
C37 C38 C39 121.1(7) yes
C38 C39 C40 119.8(6) yes
C39 C40 C41 119.2(6) yes
C36 C41 C40 122.4(6) yes
C18 B1 C24 110.1(5) yes
C18 B1 C30 109.0(5) yes
C18 B1 C36 108.8(5) yes
C24 B1 C30 109.7(5) yes
C24 B1 C36 108.9(5) yes
C30 B1 C36 110.3(5) yes

loop_
_geom_bond_atom_site_label_1
_geom_bond_atom_site_label_2
_geom_bond_distance
_geom_bond_publ_flag
Fe1 N2 2.198(4) yes
Fe1 N3 2.107(5) yes
Fe1 N4 2.271(4) yes
Fe1 N5 2.142(5) yes
Fe1 N6 2.227(5) yes
Fe1 N8 2.123(6) yes
N1 C2 1.314(8) yes
N1 C3 1.427(9) yes
N2 C2 1.302(8) yes
N2 C4 1.410(7) yes
N3 C5 1.304(8) yes
N3 C6 1.480(8) yes
N4 C8 1.469(8) yes
N4 C9 1.476(8) yes
N4 C10 1.471(7) yes
N5 C12 1.451(7) yes
N5 C13 1.299(8) yes
N6 C14 1.427(8) yes
N6 C16 1.284(9) yes
N7 C15 1.415(10) yes
N7 C16 1.331(9) yes
N8 N9 1.186(7) yes
N9 N10 1.167(7) yes
C1 C2 1.431(9) yes
C3 C4 1.345(8) yes
C4 C5 1.428(9) yes
C6 C7 1.482(9) yes
C7 C8 1.535(8) yes
C10 C11 1.507(9) yes
C11 C12 1.520(8) yes
C13 C14 1.438(9) yes
C14 C15 1.310(9) yes
C16 C17 1.481(11) yes
C18 C19 1.416(8) yes
C18 C23 1.388(8) yes
C18 B1 1.632(8) yes
C19 C20 1.383(8) yes
C20 C21 1.379(8) yes
C21 C22 1.359(8) yes
C22 C23 1.409(8) yes
C24 C25 1.402(7) yes
C24 C29 1.406(8) yes
C24 B1 1.622(8) yes
C25 C26 1.395(8) yes
C26 C27 1.369(9) yes
C27 C28 1.375(8) yes
C28 C29 1.388(8) yes
C30 C31 1.411(9) yes
C30 C35 1.372(8) yes
C30 B1 1.649(9) yes
C31 C32 1.357(10) yes
C32 C33 1.373(11) yes
C33 C34 1.351(11) yes
C34 C35 1.383(10) yes
C36 C37 1.408(9) yes
C36 C41 1.395(8) yes
C36 B1 1.661(8) yes
C37 C38 1.379(9) yes
C38 C39 1.347(10) yes
C39 C40 1.383(10) yes
C40 C41 1.401(8) yes
N1 H46 0.930 no
N7 H47 0.930 no
C1 H1 0.980 no
C1 H2 0.980 no
C1 H3 0.980 no
C3 H4 0.930 no
C5 H5 0.930 no
C6 H6 0.980 no
C6 H7 0.980 no
C7 H8 0.980 no
C7 H9 0.980 no
C8 H10 0.980 no
C8 H11 0.980 no
C9 H12 0.980 no
C9 H13 0.980 no
C9 H14 0.980 no
C10 H15 0.980 no
C10 H16 0.980 no
C11 H17 0.980 no
C11 H18 0.980 no
C12 H19 0.980 no
C12 H20 0.980 no
C13 H21 0.930 no
C15 H22 0.930 no
C17 H23 0.980 no
C17 H24 0.980 no
C17 H25 0.980 no
C19 H26 0.930 no
C20 H27 0.930 no
C21 H28 0.930 no
C22 H29 0.930 no
C23 H30 0.930 no
C25 H31 0.930 no
C26 H32 0.930 no
C27 H33 0.930 no
C28 H34 0.930 no
C29 H35 0.930 no
C31 H36 0.930 no
C32 H37 0.930 no
C33 H38 0.930 no
C34 H39 0.930 no
C35 H40 0.930 no
C37 H41 0.930 no
C38 H42 0.930 no
C39 H43 0.930 no
C40 H44 0.930 no
C41 H45 0.930 no

loop_
_geom_contact_atom_site_label_1
_geom_contact_atom_site_label_2
_geom_contact_distance
_geom_contact_publ_flag
_geom_contact_site_symmetry_2
Fe1 C7 3.356(7) no .
Fe1 C11 3.532(6) no .
N2 N9 2.998(7) no .
N2 N10 3.407(7) no .
N3 N9 3.438(7) no .
N3 C8 3.049(7) no .
N3 C17 3.566(9) no .
N4 C6 3.360(7) no .
N4 C12 3.249(7) no .
N5 C9 3.310(9) no .
N5 C10 2.956(8) no .
N5 C15 3.597(8) no .
N6 C4 3.573(7) no .
N6 C9 3.263(8) no .
N7 C13 3.597(9) no .
N8 C8 3.551(8) no .
N8 C10 3.163(8) no .
N8 C12 3.299(8) no .
N9 C4 3.456(7) no .
C1 C3 3.580(9) no .
C1 C4 3.556(9) no .
C2 C5 3.499(9) no .
C7 C9 3.042(10) no .
C9 C11 2.962(10) no .
C9 C13 3.563(10) no .
C11 C13 3.172(9) no .
C13 C16 3.494(10) no .
C14 C17 3.599(10) no .
C18 C21 2.848(8) no .
C18 C29 3.359(8) no .
C18 C31 3.033(9) no .
C18 C41 3.005(8) no .
C19 C22 2.741(8) no .
C19 C24 3.023(8) no .
C19 C29 3.308(8) no .
C20 C23 2.738(8) no .
C23 C30 3.149(8) no .
C23 C31 3.279(9) no .
C23 C36 3.304(8) no .
C23 C41 3.190(8) no .
C24 C27 2.836(9) no .
C24 C31 3.466(9) no .
C24 C35 3.533(8) no .
C24 C37 3.113(8) no .
C25 C28 2.750(8) no .
C25 C30 3.028(9) no .
C25 C31 3.439(10) no .
C26 C29 2.746(8) no .
C29 C36 3.077(8) no .
C29 C37 3.322(9) no .
C30 C33 2.829(10) no .
C30 C37 3.394(9) no .
C31 C34 2.701(10) no .
C32 C35 2.712(10) no .
C35 C36 3.118(8) no .
C35 C37 3.306(9) no .
C36 C39 2.824(8) no .
C37 C40 2.747(9) no .
C38 C41 2.738(9) no .
N1 N10 2.975(7) no 3_675
N1 C31 3.514(9) no 4_564
N7 C26 3.390(8) no 2_545
N7 C27 3.178(8) no 2_545
N7 C28 3.222(8) no 2_545
N7 C29 3.464(8) no 2_545
N9 C9 3.563(8) no 2_655
N10 N1 2.975(7) no 3_675
C1 C27 3.497(9) no 4_664
C3 C19 3.584(8) no 4_564
C3 C20 3.502(8) no 4_564
C3 C21 3.472(8) no 4_564
C3 C22 3.462(8) no 4_564
C3 C23 3.555(8) no 4_564
C5 C29 3.459(9) no 2_555
C9 N9 3.563(8) no 2_645
C13 C33 3.435(11) no 2_645
C15 C28 3.545(9) no 2_545
C19 C3 3.584(8) no 4_565
C20 C3 3.502(8) no 4_565
C21 C3 3.472(8) no 4_565
C21 C27 3.590(8) no 3_566
C22 C3 3.462(8) no 4_565
C23 C3 3.555(8) no 4_565
C26 N7 3.390(8) no 2_555
C27 N7 3.178(8) no 2_555
C27 C1 3.497(9) no 4_465
C27 C21 3.590(8) no 3_566
C27 C33 3.501(10) no 3_576
C28 N7 3.222(8) no 2_555
C28 C15 3.545(9) no 2_555
C29 N7 3.464(8) no 2_555
C29 C5 3.459(9) no 2_545
C31 N1 3.514(9) no 4_565
C33 C13 3.435(11) no 2_655
C33 C27 3.501(10) no 3_576

loop_
_geom_hbond_atom_site_label_D
_geom_hbond_atom_site_label_H
_geom_hbond_atom_site_label_A
_geom_hbond_site_symmetry_A
_geom_hbond_distance_DA
_geom_hbond_distance_DH
_geom_hbond_distance_HA
_geom_hbond_angle_DHA
_geom_hbond_publ_flag
N1 H46 N10 3_675 2.975(7) 0.930 2.064 166.2 no
